data_7205872
loop_
_publ_author_name
'Ma, Li'
'Qiu, Yong-Cai'
'Peng, Guo'
'Cai, Jin-Biao'
'Deng, Hong'
'Zeller, Matthias'

_publ_section_title
;
 Self-assembly of d--f coordination frameworks based on
 1H-benzimidazole-5-carboxylic acid: synthesis, structure and
 luminescence
;
_journal_issue 11
_journal_name_full CrystEngComm
_journal_page_first 3852
_journal_paper_doi 10.1039/c0ce00923g
_journal_volume 13
_journal_year 2011
_chemical_formula_moiety 'C32 H20 Br Cu2 N8 O8 Yb'
_chemical_formula_sum 'C32 H20 Br Cu2 N8 O8 Yb'
_chemical_formula_weight 1024.59
_chemical_name_systematic
;
?
;
_space_group_IT_number 4
_symmetry_cell_setting monoclinic
_symmetry_space_group_name_Hall 'P 2yb'
_symmetry_space_group_name_H-M 'P 1 21 1'
_atom_sites_solution_hydrogens geom
_atom_sites_solution_primary direct
_atom_sites_solution_secondary difmap
_audit_creation_method SHELXL-97
_cell_angle_alpha 90.00
_cell_angle_beta 101.1110(10)
_cell_angle_gamma 90.00
_cell_formula_units_Z 2
_cell_length_a 16.1117(14)
_cell_length_b 5.3028(5)
_cell_length_c 18.7099(17)
_cell_measurement_reflns_used 3165
_cell_measurement_temperature 296(2)
_cell_measurement_theta_max 25.20
_cell_measurement_theta_min 1.85
_cell_volume 1568.6(2)
_computing_cell_refinement 'Apex2 (Bruker, 2005)'
_computing_data_collection 'Apex2 (Bruker, 2005)'
_computing_data_reduction 'Apex2 (Bruker, 2005)'
_computing_molecular_graphics 'SHELXTL 6.12'
_computing_publication_material 'SHELXTL 6.12'
_computing_structure_refinement 'SHELXTL 6.12'
_computing_structure_solution 'SHELXTL 6.12 (Bruker, 2000-2003)'
_diffrn_ambient_temperature 296(2)
_diffrn_measured_fraction_theta_full 0.996
_diffrn_measured_fraction_theta_max 0.996
_diffrn_measurement_device_type 'Bruker AXS SMART APEX CCD diffractometer'
_diffrn_measurement_method '\w scans'
_diffrn_radiation_monochromator graphite
_diffrn_radiation_source 'fine-focus sealed tube'
_diffrn_radiation_type MoK\a
_diffrn_radiation_wavelength 0.71073
_diffrn_reflns_av_R_equivalents 0.0255
_diffrn_reflns_av_sigmaI/netI 0.0405
_diffrn_reflns_limit_h_max 18
_diffrn_reflns_limit_h_min -19
_diffrn_reflns_limit_k_max 6
_diffrn_reflns_limit_k_min -4
_diffrn_reflns_limit_l_max 22
_diffrn_reflns_limit_l_min -22
_diffrn_reflns_number 8120
_diffrn_reflns_theta_full 25.20
_diffrn_reflns_theta_max 25.20
_diffrn_reflns_theta_min 1.85
_diffrn_standards_number 0
_exptl_absorpt_coefficient_mu 5.643
_exptl_absorpt_correction_T_max 0.325
_exptl_absorpt_correction_T_min 0.270
_exptl_absorpt_correction_type multi-scan
_exptl_absorpt_process_details 'Apex2 (Bruker, 2005)'
_exptl_crystal_colour brown
_exptl_crystal_density_diffrn 2.169
_exptl_crystal_density_method 'not measured'
_exptl_crystal_description block
_exptl_crystal_F_000 990
_exptl_crystal_size_max 0.25
_exptl_crystal_size_mid 0.20
_exptl_crystal_size_min 0.20
_refine_diff_density_max 1.491
_refine_diff_density_min -1.105
_refine_diff_density_rms 0.097
_refine_ls_abs_structure_details 'Flack H D (1983), Acta Cryst. A39, 876-881'
_refine_ls_abs_structure_Flack 0.180(13)
_refine_ls_extinction_method none
_refine_ls_goodness_of_fit_ref 1.034
_refine_ls_hydrogen_treatment constr
_refine_ls_matrix_type full
_refine_ls_number_parameters 469
_refine_ls_number_reflns 4349
_refine_ls_number_restraints 1
_refine_ls_restrained_S_all 1.034
_refine_ls_R_factor_all 0.0335
_refine_ls_R_factor_gt 0.0307
_refine_ls_shift/su_max 0.002
_refine_ls_shift/su_mean 0.000
_refine_ls_structure_factor_coef Fsqd
_refine_ls_weighting_details 'calc w=1/[\s^2^(Fo^2^)+(0.0242P)^2^+3.7719P] where P=(Fo^2^+2Fc^2^)/3'
_refine_ls_weighting_scheme calc
_refine_ls_wR_factor_gt 0.0679
_refine_ls_wR_factor_ref 0.0692
_reflns_number_gt 4092
_reflns_number_total 4349
_reflns_threshold_expression >2sigma(I)
_cod_data_source_file c0ce00923g.txt
_cod_data_source_block 3
_cod_original_sg_symbol_Hall P2yb
_cod_original_sg_symbol_H-M P21
_cod_database_code 7205872

loop_
_symmetry_equiv_pos_as_xyz
'x, y, z'
'-x, y+1/2, -z'

loop_
_atom_site_label
_atom_site_type_symbol
_atom_site_fract_x
_atom_site_fract_y
_atom_site_fract_z
_atom_site_U_iso_or_equiv
_atom_site_adp_type
_atom_site_occupancy
_atom_site_symmetry_multiplicity
_atom_site_calc_flag
_atom_site_refinement_flags
_atom_site_disorder_assembly
_atom_site_disorder_group
Cu1 Cu 0.23534(6) 0.90441(19) 0.39104(5) 0.0379(3) Uani 1 1 d . . .
Cu2 Cu 0.28547(6) 0.8012(2) 1.11315(5) 0.0375(3) Uani 1 1 d . . .
Yb1 Yb 0.227620(18) 0.84428(8) 0.747959(13) 0.02537(9) Uani 1 1 d . . .
Br1 Br 0.27681(7) 0.8520(4) 1.25719(4) 0.0692(3) Uani 1 1 d . . .
C1 C 0.1132(5) 0.5375(19) 0.3240(4) 0.039(2) Uani 1 1 d . . .
H1 H 0.1136 0.6017 0.2778 0.047 Uiso 1 1 calc R . .
C2 C 0.1386(4) 0.4866(15) 0.4407(4) 0.0226(16) Uani 1 1 d . . .
C3 C 0.0862(4) 0.2876(14) 0.4111(4) 0.0280(19) Uani 1 1 d . . .
C4 C 0.0601(5) 0.1004(17) 0.4522(4) 0.035(2) Uani 1 1 d . . .
H4 H 0.0250 -0.0299 0.4314 0.041 Uiso 1 1 calc R . .
C5 C 0.0893(5) 0.1170(14) 0.5270(4) 0.0287(17) Uani 1 1 d . . .
H5 H 0.0751 -0.0097 0.5568 0.034 Uiso 1 1 calc R . .
C6 C 0.1389(4) 0.3159(17) 0.5586(3) 0.0203(16) Uani 1 1 d . . .
C7 C 0.1641(4) 0.5070(13) 0.5149(4) 0.0209(15) Uani 1 1 d . . .
H7 H 0.1968 0.6423 0.5356 0.025 Uiso 1 1 calc R . .
C8 C 0.1633(4) 0.342(3) 0.6397(3) 0.0262(14) Uani 1 1 d . . .
C9 C 0.0709(5) 0.6041(17) 0.8205(4) 0.036(2) Uani 1 1 d . . .
C10 C 0.0918(5) 0.4745(16) 0.8944(4) 0.0290(18) Uani 1 1 d . . .
C11 C 0.0492(5) 0.2481(16) 0.9050(4) 0.0337(19) Uani 1 1 d . . .
H11 H 0.0128 0.1769 0.8656 0.040 Uiso 1 1 calc R . .
C12 C 0.0597(5) 0.1307(16) 0.9709(4) 0.036(2) Uani 1 1 d . . .
H12 H 0.0324 -0.0199 0.9773 0.043 Uiso 1 1 calc R . .
C13 C 0.1133(5) 0.2489(16) 1.0280(4) 0.0333(19) Uani 1 1 d . . .
C14 C 0.1866(5) 0.378(3) 1.1342(4) 0.038(2) Uani 1 1 d . . .
H14 H 0.2082 0.3856 1.1840 0.046 Uiso 1 1 calc R . .
C15 C 0.1579(5) 0.4676(16) 1.0191(4) 0.0261(17) Uani 1 1 d . . .
C16 C 0.1486(4) 0.5811(15) 0.9511(4) 0.0281(17) Uani 1 1 d . . .
H16 H 0.1795 0.7239 0.9440 0.034 Uiso 1 1 calc R . .
C17 C 0.4169(5) 1.171(2) 1.1655(4) 0.041(2) Uani 1 1 d . . .
H17 H 0.4272 1.1080 1.2128 0.050 Uiso 1 1 calc R . .
C18 C 0.3697(4) 1.2122(15) 1.0506(4) 0.0249(17) Uani 1 1 d . . .
C19 C 0.4250(4) 1.4126(15) 1.0723(4) 0.029(2) Uani 1 1 d . . .
C20 C 0.4397(5) 1.6014(15) 1.0243(4) 0.0285(18) Uani 1 1 d . . .
H20 H 0.4756 1.7366 1.0393 0.034 Uiso 1 1 calc R . .
C21 C 0.3971(4) 1.5741(15) 0.9524(4) 0.0254(16) Uani 1 1 d . . .
H21 H 0.4037 1.6969 0.9184 0.031 Uiso 1 1 calc R . .
C22 C 0.3447(4) 1.367(2) 0.9299(3) 0.0224(15) Uani 1 1 d . . .
C23 C 0.3294(4) 1.1850(14) 0.9782(4) 0.0217(16) Uani 1 1 d . . .
H23 H 0.2936 1.0496 0.9631 0.026 Uiso 1 1 calc R . .
C24 C 0.3009(4) 1.350(3) 0.8517(3) 0.0246(13) Uani 1 1 d . . .
C25 C 0.3944(5) 1.1025(17) 0.6972(4) 0.036(2) Uani 1 1 d . . .
C26 C 0.3929(5) 1.2219(16) 0.6249(4) 0.0293(18) Uani 1 1 d . . .
C27 C 0.3465(5) 1.1200(15) 0.5620(4) 0.0311(18) Uani 1 1 d . . .
H27 H 0.3129 0.9784 0.5635 0.037 Uiso 1 1 calc R . .
C28 C 0.3516(5) 1.2359(16) 0.4957(4) 0.0291(18) Uani 1 1 d . . .
C29 C 0.3988(5) 1.4511(16) 0.4943(4) 0.0322(18) Uani 1 1 d . . .
C30 C 0.4455(6) 1.5613(18) 0.5564(5) 0.042(2) Uani 1 1 d . . .
H30 H 0.4773 1.7067 0.5543 0.051 Uiso 1 1 calc R . .
C31 C 0.4422(5) 1.4416(17) 0.6224(4) 0.039(2) Uani 1 1 d . . .
H31 H 0.4730 1.5076 0.6655 0.046 Uiso 1 1 calc R . .
C32 C 0.3384(4) 1.342(3) 0.3833(4) 0.0416(18) Uani 1 1 d . . .
H32 H 0.3223 1.3443 0.3329 0.050 Uiso 1 1 calc R . .
N1 N 0.1553(4) 0.6426(14) 0.3847(3) 0.0328(16) Uani 1 1 d . . .
N2 N 0.0707(4) 0.333(2) 0.3355(3) 0.0426(17) Uani 1 1 d . . .
H2 H 0.0392 0.2430 0.3027 0.051 Uiso 1 1 calc R . .
N3 N 0.1341(5) 0.1988(14) 1.1027(4) 0.0410(18) Uani 1 1 d . . .
H3 H 0.1160 0.0735 1.1246 0.049 Uiso 1 1 calc R . .
N4 N 0.2044(4) 0.5416(14) 1.0866(3) 0.0329(16) Uani 1 1 d . . .
N5 N 0.3640(4) 1.0604(14) 1.1107(3) 0.0337(16) Uani 1 1 d . . .
N6 N 0.4540(4) 1.3816(18) 1.1459(3) 0.0338(17) Uani 1 1 d . . .
H6 H 0.4889 1.4778 1.1741 0.041 Uiso 1 1 calc R . .
N7 N 0.3886(5) 1.5140(14) 0.4208(4) 0.0398(18) Uani 1 1 d . . .
H7A H 0.4108 1.6412 0.4030 0.048 Uiso 1 1 calc R . .
N8 N 0.3135(4) 1.1662(13) 0.4248(3) 0.0311(16) Uani 1 1 d . . .
O1 O 0.2985(4) 1.5436(13) 0.8130(3) 0.0362(16) Uani 1 1 d . . .
O2 O 0.2698(4) 1.1405(13) 0.8307(3) 0.0371(16) Uani 1 1 d . . .
O3 O 0.1235(3) 0.7538(11) 0.8029(3) 0.0389(14) Uani 1 1 d . . .
O4 O -0.0011(4) 0.5599(14) 0.7840(4) 0.065(2) Uani 1 1 d . . .
O5 O 0.1843(4) 0.5528(13) 0.6653(3) 0.0365(17) Uani 1 1 d . . .
O6 O 0.1588(4) 0.1455(14) 0.6768(3) 0.0380(17) Uani 1 1 d . . .
O7 O 0.3376(4) 0.9405(11) 0.7010(3) 0.0421(15) Uani 1 1 d . . .
O8 O 0.4514(4) 1.1607(14) 0.7486(3) 0.0568(19) Uani 1 1 d . . .

loop_
_atom_site_aniso_label
_atom_site_aniso_U_11
_atom_site_aniso_U_22
_atom_site_aniso_U_33
_atom_site_aniso_U_23
_atom_site_aniso_U_13
_atom_site_aniso_U_12
Cu1 0.0421(5) 0.0398(10) 0.0303(5) 0.0045(4) 0.0034(4) -0.0029(5)
Cu2 0.0401(5) 0.0401(9) 0.0310(4) 0.0056(5) 0.0036(4) -0.0083(5)
Yb1 0.04342(16) 0.01574(14) 0.01524(13) 0.00251(15) 0.00142(10) -0.0039(2)
Br1 0.1241(8) 0.0600(6) 0.0311(4) 0.0000(6) 0.0341(4) -0.0266(9)
C1 0.044(5) 0.046(6) 0.026(4) 0.003(4) 0.003(4) -0.003(5)
C2 0.022(4) 0.025(4) 0.020(3) -0.006(3) 0.001(3) -0.003(3)
C3 0.031(4) 0.027(6) 0.024(3) -0.010(3) 0.002(3) 0.001(3)
C4 0.028(4) 0.032(5) 0.039(5) -0.013(4) -0.002(4) -0.005(4)
C5 0.034(4) 0.019(4) 0.036(4) -0.002(3) 0.011(3) 0.003(3)
C6 0.020(3) 0.014(5) 0.025(3) -0.002(3) 0.000(2) 0.005(3)
C7 0.020(3) 0.017(4) 0.023(4) 0.000(3) -0.002(3) 0.001(3)
C8 0.030(3) 0.023(4) 0.023(3) 0.001(6) -0.002(2) -0.002(5)
C9 0.044(5) 0.035(5) 0.028(4) 0.001(4) 0.004(4) 0.009(4)
C10 0.025(4) 0.029(5) 0.032(4) 0.005(4) 0.005(3) 0.002(4)
C11 0.033(4) 0.029(4) 0.036(4) -0.005(4) 0.000(4) 0.000(4)
C12 0.035(4) 0.026(5) 0.047(5) 0.008(4) 0.006(4) -0.006(4)
C13 0.031(4) 0.032(5) 0.035(4) 0.011(4) 0.002(4) 0.005(4)
C14 0.043(4) 0.038(7) 0.035(4) 0.008(5) 0.009(3) 0.000(5)
C15 0.023(4) 0.027(4) 0.028(4) 0.001(3) 0.004(3) 0.001(4)
C16 0.024(4) 0.024(4) 0.038(4) 0.000(4) 0.009(3) -0.001(3)
C17 0.048(5) 0.050(6) 0.024(4) 0.003(4) 0.002(4) 0.001(5)
C18 0.023(4) 0.030(5) 0.022(4) 0.001(3) 0.005(3) -0.003(3)
C19 0.027(3) 0.041(6) 0.020(3) -0.006(3) 0.006(3) 0.010(4)
C20 0.032(4) 0.024(4) 0.030(4) -0.008(3) 0.007(3) -0.007(3)
C21 0.028(4) 0.019(4) 0.031(4) -0.001(3) 0.008(3) 0.000(3)
C22 0.022(3) 0.021(4) 0.023(3) -0.001(4) 0.003(2) 0.013(4)
C23 0.022(3) 0.020(4) 0.024(4) -0.002(3) 0.006(3) -0.005(3)
C24 0.029(3) 0.020(3) 0.025(3) 0.004(6) 0.006(2) 0.007(6)
C25 0.039(5) 0.031(5) 0.036(5) 0.008(4) 0.005(4) 0.009(4)
C26 0.020(4) 0.034(5) 0.031(4) 0.007(4) -0.001(3) 0.000(4)
C27 0.038(4) 0.024(4) 0.034(4) 0.005(4) 0.012(4) -0.007(4)
C28 0.021(4) 0.035(5) 0.031(4) -0.001(4) 0.007(3) -0.002(4)
C29 0.031(4) 0.030(4) 0.037(4) 0.004(4) 0.009(4) 0.005(4)
C30 0.046(5) 0.039(6) 0.042(5) 0.001(4) 0.009(4) -0.010(4)
C31 0.042(5) 0.036(5) 0.037(5) 0.002(4) 0.003(4) -0.010(4)
C32 0.046(4) 0.046(5) 0.032(4) 0.010(7) 0.008(3) 0.014(7)
N1 0.037(4) 0.037(4) 0.025(3) -0.005(3) 0.009(3) -0.004(3)
N2 0.039(3) 0.061(5) 0.023(3) -0.005(5) -0.005(2) -0.011(5)
N3 0.056(5) 0.031(4) 0.034(4) 0.017(3) 0.003(3) -0.008(4)
N4 0.030(3) 0.038(4) 0.030(3) 0.001(3) 0.005(3) -0.003(3)
N5 0.038(4) 0.044(4) 0.018(3) 0.004(3) 0.001(3) -0.006(3)
N6 0.038(3) 0.040(5) 0.021(3) -0.005(4) -0.003(2) -0.007(4)
N7 0.052(4) 0.035(4) 0.036(4) 0.012(3) 0.015(3) 0.001(4)
N8 0.030(3) 0.036(4) 0.026(3) 0.003(3) 0.003(3) 0.002(3)
O1 0.050(4) 0.029(4) 0.027(3) 0.009(3) 0.000(3) -0.006(3)
O2 0.059(4) 0.027(4) 0.022(3) -0.002(3) -0.001(3) -0.006(3)
O3 0.050(3) 0.038(4) 0.032(3) 0.008(3) 0.015(2) -0.005(3)
O4 0.058(4) 0.066(5) 0.055(4) 0.031(4) -0.027(3) -0.016(4)
O5 0.062(4) 0.021(3) 0.024(3) -0.001(3) 0.001(3) -0.009(3)
O6 0.052(4) 0.026(4) 0.031(3) 0.007(3) -0.005(3) 0.001(3)
O7 0.056(3) 0.039(4) 0.034(3) 0.003(3) 0.016(3) -0.007(3)
O8 0.052(4) 0.064(5) 0.043(4) 0.021(3) -0.020(3) -0.006(4)

loop_
_atom_type_symbol
_atom_type_description
_atom_type_scat_dispersion_real
_atom_type_scat_dispersion_imag
_atom_type_scat_source
C C 0.0033 0.0016 'International Tables Vol C Tables 4.2.6.8 and 6.1.1.4'
H H 0.0000 0.0000 'International Tables Vol C Tables 4.2.6.8 and 6.1.1.4'
Br Br -0.2901 2.4595 'International Tables Vol C Tables 4.2.6.8 and 6.1.1.4'
Cu Cu 0.3201 1.2651 'International Tables Vol C Tables 4.2.6.8 and 6.1.1.4'
N N 0.0061 0.0033 'International Tables Vol C Tables 4.2.6.8 and 6.1.1.4'
O O 0.0106 0.0060 'International Tables Vol C Tables 4.2.6.8 and 6.1.1.4'
Yb Yb -0.3850 5.5486 'International Tables Vol C Tables 4.2.6.8 and 6.1.1.4'

loop_
_geom_angle_atom_site_label_1
_geom_angle_atom_site_label_2
_geom_angle_atom_site_label_3
_geom_angle
_geom_angle_site_symmetry_1
_geom_angle_site_symmetry_3
_geom_angle_publ_flag
N1 Cu1 N8 164.2(3) . . ?
N1 Cu1 Br1 98.83(19) . 1_554 ?
N8 Cu1 Br1 96.66(19) . 1_554 ?
N5 Cu2 N4 163.6(3) . . ?
N5 Cu2 Br1 96.58(19) . . ?
N4 Cu2 Br1 99.6(2) . . ?
O3 Yb1 O7 175.7(2) . . ?
O3 Yb1 O1 86.8(2) . 1_545 ?
O7 Yb1 O1 91.0(2) . 1_545 ?
O3 Yb1 O5 90.5(2) . . ?
O7 Yb1 O5 93.0(2) . . ?
O1 Yb1 O5 86.6(3) 1_545 . ?
O3 Yb1 O2 89.3(2) . . ?
O7 Yb1 O2 87.3(2) . . ?
O1 Yb1 O2 94.09(19) 1_545 . ?
O5 Yb1 O2 179.3(3) . . ?
O3 Yb1 O6 95.7(2) . 1_565 ?
O7 Yb1 O6 86.6(2) . 1_565 ?
O1 Yb1 O6 176.9(3) 1_545 1_565 ?
O5 Yb1 O6 91.67(19) . 1_565 ?
O2 Yb1 O6 87.7(3) . 1_565 ?
Cu1 Br1 Cu2 168.95(5) 1_556 . ?
N2 C1 N1 113.6(7) . . ?
N2 C1 H1 123.2 . . ?
N1 C1 H1 123.2 . . ?
C7 C2 C3 120.0(7) . . ?
C7 C2 N1 130.2(7) . . ?
C3 C2 N1 109.8(6) . . ?
C4 C3 C2 123.5(7) . . ?
C4 C3 N2 132.2(8) . . ?
C2 C3 N2 104.3(7) . . ?
C3 C4 C5 116.0(7) . . ?
C3 C4 H4 122.0 . . ?
C5 C4 H4 122.0 . . ?
C6 C5 C4 122.3(7) . . ?
C6 C5 H5 118.9 . . ?
C4 C5 H5 118.9 . . ?
C5 C6 C7 120.4(6) . . ?
C5 C6 C8 121.3(8) . . ?
C7 C6 C8 118.2(8) . . ?
C2 C7 C6 117.8(7) . . ?
C2 C7 H7 121.1 . . ?
C6 C7 H7 121.1 . . ?
O5 C8 O6 125.0(6) . . ?
O5 C8 C6 118.3(9) . . ?
O6 C8 C6 116.7(10) . . ?
O4 C9 O3 125.5(8) . . ?
O4 C9 C10 115.6(8) . . ?
O3 C9 C10 118.8(7) . . ?
C16 C10 C11 120.5(8) . . ?
C16 C10 C9 120.7(8) . . ?
C11 C10 C9 118.7(7) . . ?
C12 C11 C10 122.4(8) . . ?
C12 C11 H11 118.8 . . ?
C10 C11 H11 118.8 . . ?
C11 C12 C13 116.1(8) . . ?
C11 C12 H12 121.9 . . ?
C13 C12 H12 121.9 . . ?
C12 C13 C15 123.0(8) . . ?
C12 C13 N3 132.6(8) . . ?
C15 C13 N3 104.3(7) . . ?
N4 C14 N3 111.9(7) . . ?
N4 C14 H14 124.0 . . ?
N3 C14 H14 124.0 . . ?
C16 C15 C13 120.2(7) . . ?
C16 C15 N4 130.7(8) . . ?
C13 C15 N4 109.1(7) . . ?
C10 C16 C15 117.7(7) . . ?
C10 C16 H16 121.2 . . ?
C15 C16 H16 121.2 . . ?
N5 C17 N6 113.9(7) . . ?
N5 C17 H17 123.0 . . ?
N6 C17 H17 123.0 . . ?
C23 C18 C19 120.9(7) . . ?
C23 C18 N5 129.1(7) . . ?
C19 C18 N5 109.9(6) . . ?
N6 C19 C20 131.5(8) . . ?
N6 C19 C18 105.9(7) . . ?
C20 C19 C18 122.5(6) . . ?
C19 C20 C21 115.7(7) . . ?
C19 C20 H20 122.2 . . ?
C21 C20 H20 122.2 . . ?
C20 C21 C22 121.8(7) . . ?
C20 C21 H21 119.1 . . ?
C22 C21 H21 119.1 . . ?
C23 C22 C21 121.8(6) . . ?
C23 C22 C24 119.3(9) . . ?
C21 C22 C24 118.8(8) . . ?
C22 C23 C18 117.2(7) . . ?
C22 C23 H23 121.4 . . ?
C18 C23 H23 121.4 . . ?
O2 C24 O1 125.5(6) . . ?
O2 C24 C22 116.4(9) . . ?
O1 C24 C22 118.1(10) . . ?
O8 C25 O7 124.2(8) . . ?
O8 C25 C26 118.7(8) . . ?
O7 C25 C26 117.0(7) . . ?
C27 C26 C31 120.7(8) . . ?
C27 C26 C25 121.3(8) . . ?
C31 C26 C25 118.0(7) . . ?
C26 C27 C28 118.0(7) . . ?
C26 C27 H27 121.0 . . ?
C28 C27 H27 121.0 . . ?
C29 C28 C27 120.6(7) . . ?
C29 C28 N8 110.1(7) . . ?
C27 C28 N8 129.3(7) . . ?
C28 C29 C30 123.1(8) . . ?
C28 C29 N7 105.0(7) . . ?
C30 C29 N7 131.9(8) . . ?
C29 C30 C31 116.2(8) . . ?
C29 C30 H30 121.9 . . ?
C31 C30 H30 121.9 . . ?
C30 C31 C26 121.3(8) . . ?
C30 C31 H31 119.3 . . ?
C26 C31 H31 119.3 . . ?
N8 C32 N7 113.4(6) . . ?
N8 C32 H32 123.3 . . ?
N7 C32 H32 123.3 . . ?
C1 N1 C2 104.6(7) . . ?
C1 N1 Cu1 126.4(6) . . ?
C2 N1 Cu1 128.1(5) . . ?
C1 N2 C3 107.8(7) . . ?
C1 N2 H2 126.1 . . ?
C3 N2 H2 126.1 . . ?
C14 N3 C13 108.5(7) . . ?
C14 N3 H3 125.8 . . ?
C13 N3 H3 125.8 . . ?
C14 N4 C15 106.1(7) . . ?
C14 N4 Cu2 122.1(6) . . ?
C15 N4 Cu2 131.6(5) . . ?
C17 N5 C18 103.5(7) . . ?
C17 N5 Cu2 129.5(6) . . ?
C18 N5 Cu2 126.2(5) . . ?
C17 N6 C19 106.7(7) . . ?
C17 N6 H6 126.7 . . ?
C19 N6 H6 126.7 . . ?
C32 N7 C29 107.5(7) . . ?
C32 N7 H7A 126.3 . . ?
C29 N7 H7A 126.3 . . ?
C32 N8 C28 104.1(7) . . ?
C32 N8 Cu1 125.2(6) . . ?
C28 N8 Cu1 130.5(5) . . ?
C24 O1 Yb1 150.9(5) . 1_565 ?
C24 O2 Yb1 154.0(5) . . ?
C9 O3 Yb1 152.2(6) . . ?
C8 O5 Yb1 158.7(6) . . ?
C8 O6 Yb1 147.6(6) . 1_545 ?
C25 O7 Yb1 146.3(6) . . ?

loop_
_geom_bond_atom_site_label_1
_geom_bond_atom_site_label_2
_geom_bond_distance
_geom_bond_site_symmetry_2
_geom_bond_publ_flag
Cu1 N1 1.883(7) . ?
Cu1 N8 1.899(7) . ?
Cu1 Br1 2.7276(12) 1_554 ?
Cu2 N5 1.875(7) . ?
Cu2 N4 1.897(7) . ?
Cu2 Br1 2.7386(12) . ?
Yb1 O3 2.182(5) . ?
Yb1 O7 2.184(5) . ?
Yb1 O1 2.189(7) 1_545 ?
Yb1 O5 2.203(7) . ?
Yb1 O2 2.218(7) . ?
Yb1 O6 2.233(7) 1_565 ?
Br1 Cu1 2.7276(12) 1_556 ?
C1 N2 1.324(13) . ?
C1 N1 1.329(10) . ?
C1 H1 0.9300 . ?
C2 C7 1.375(9) . ?
C2 C3 1.397(10) . ?
C2 N1 1.401(9) . ?
C3 C4 1.370(11) . ?
C3 N2 1.409(9) . ?
C4 C5 1.390(10) . ?
C4 H4 0.9300 . ?
C5 C6 1.385(11) . ?
C5 H5 0.9300 . ?
C6 C7 1.410(10) . ?
C6 C8 1.497(8) . ?
C7 H7 0.9300 . ?
C8 O5 1.238(13) . ?
C8 O6 1.261(13) . ?
C9 O4 1.249(10) . ?
C9 O3 1.252(10) . ?
C9 C10 1.523(11) . ?
C10 C16 1.381(11) . ?
C10 C11 1.416(11) . ?
C11 C12 1.362(11) . ?
C11 H11 0.9300 . ?
C12 C13 1.387(11) . ?
C12 H12 0.9300 . ?
C13 C15 1.391(11) . ?
C13 N3 1.399(10) . ?
C14 N4 1.316(12) . ?
C14 N3 1.330(13) . ?
C14 H14 0.9300 . ?
C15 C16 1.390(10) . ?
C15 N4 1.394(9) . ?
C16 H16 0.9300 . ?
C17 N5 1.334(10) . ?
C17 N6 1.351(13) . ?
C17 H17 0.9300 . ?
C18 C23 1.393(9) . ?
C18 C19 1.396(10) . ?
C18 N5 1.400(9) . ?
C19 N6 1.376(8) . ?
C19 C20 1.396(11) . ?
C20 C21 1.396(10) . ?
C20 H20 0.9300 . ?
C21 C22 1.401(12) . ?
C21 H21 0.9300 . ?
C22 C23 1.375(11) . ?
C22 C24 1.500(8) . ?
C23 H23 0.9300 . ?
C24 O2 1.250(13) . ?
C24 O1 1.253(13) . ?
C25 O8 1.235(10) . ?
C25 O7 1.268(10) . ?
C25 C26 1.490(11) . ?
C26 C27 1.377(11) . ?
C26 C31 1.416(11) . ?
C27 C28 1.399(10) . ?
C27 H27 0.9300 . ?
C28 C29 1.374(11) . ?
C28 N8 1.400(10) . ?
C29 C30 1.386(11) . ?
C29 N7 1.393(10) . ?
C30 C31 1.398(11) . ?
C30 H30 0.9300 . ?
C31 H31 0.9300 . ?
C32 N8 1.323(13) . ?
C32 N7 1.327(14) . ?
C32 H32 0.9300 . ?
N2 H2 0.8600 . ?
N3 H3 0.8600 . ?
N6 H6 0.8600 . ?
N7 H7A 0.8600 . ?
O1 Yb1 2.189(7) 1_565 ?
O6 Yb1 2.233(7) 1_545 ?
